data_2213703
loop_
_publ_author_name
'Constable, Edwin C.'
'Housecroft, Catherine E.'
'Neuburger, Markus'
'Schaffner, Silvia'
'Shardlow, Ellen J.'

_publ_section_title
;Bis[\m~2~-bis(diphenylphosphino)methane]-1:2\k^2^<i>P</i>:<i>P</i>';2:3\k^2^<i>P</i>:<i>P</i>'-dichlorido-1\k<i>Cl</i>,3\k<i>Cl</i>-<i>triangulo</i>-trigold(I)
 hexafluorophosphate
;
_journal_coeditor_code BT2371
_journal_issue 6
_journal_name_full 'Acta Crystallographica Section E'
_journal_page_first m1698
_journal_page_last m1699
_journal_paper_doi 10.1107/S160053680702421X
_journal_volume 63
_journal_year 2007
_chemical_formula_iupac '[Au3 Cl2(C25 H22 P2)2] (P F6)'
_chemical_formula_moiety 'C50 H44 Au3 Cl2 P4 + , F6 P -'
_chemical_formula_sum 'C50 H44 Au3 Cl2 F6 P5'
_chemical_formula_weight 1575.56
_chemical_name_systematic
;
Bis[\m~2~-bis(diphenylphosphino)methane]-
1:2\k^2^<i>P</i>:<i>P</i>';2:3\k^2^<i>P</i>:<i>P</i>'-
dichlorido-1\k<i>Cl</i>,3\k<i>Cl</i>-trigold(I)
hexafluorophosphate
;
_space_group_IT_number 2
_symmetry_cell_setting triclinic
_symmetry_space_group_name_Hall '-P 1'
_symmetry_space_group_name_H-M 'P -1'
_atom_sites_solution_hydrogens geom
_atom_sites_solution_primary direct
_audit_creation_method CRYSTALS_ver_12.84
_cell_angle_alpha 105.9872(8)
_cell_angle_beta 101.5928(7)
_cell_angle_gamma 101.6696(8)
_cell_formula_units_Z 2
_cell_length_a 9.67400(10)
_cell_length_b 15.4549(2)
_cell_length_c 18.9003(3)
_cell_measurement_reflns_used 12197
_cell_measurement_temperature 173
_cell_measurement_theta_max 28
_cell_measurement_theta_min 1
_cell_volume 2559.58(6)
_computing_cell_refinement 'DENZO and SCALEPACK (Otwinowski & Minor, 1997)'
_computing_data_collection 'COLLECT (Nonius, 2001)'
_computing_data_reduction 'DENZO and SCALEPACK'
_computing_molecular_graphics 'CAMERON (Watkin <i>et al.</i>,  1996)'
_computing_publication_material CRYSTALS
_computing_structure_refinement 'CRYSTALS (Betteridge <i>et al.</i>,  2003)'
_computing_structure_solution 'SIR92 (Altomare <i>et al.</i>,  1994)'
_diffrn_ambient_temperature 173
_diffrn_measured_fraction_theta_full 1.000
_diffrn_measured_fraction_theta_max 1.000
_diffrn_measurement_device_type 'Nonius KappaCCD'
_diffrn_measurement_method '\f and \w'
_diffrn_radiation_monochromator graphite
_diffrn_radiation_type 'Mo K\a'
_diffrn_radiation_wavelength 0.71073
_diffrn_reflns_av_R_equivalents 0.026
_diffrn_reflns_limit_h_max 12
_diffrn_reflns_limit_h_min -12
_diffrn_reflns_limit_k_max 20
_diffrn_reflns_limit_k_min -20
_diffrn_reflns_limit_l_max 24
_diffrn_reflns_limit_l_min -24
_diffrn_reflns_number 23737
_diffrn_reflns_theta_full 27.865
_diffrn_reflns_theta_max 27.865
_diffrn_reflns_theta_min 1.165
_diffrn_standards_number 0
_exptl_absorpt_coefficient_mu 8.893
_exptl_absorpt_correction_T_max 0.45
_exptl_absorpt_correction_T_min 0.38
_exptl_absorpt_correction_type multi-scan
_exptl_absorpt_process_details 'DENZO and SCALEPACK (Otwinowski & Minor, 1997)'
_exptl_crystal_colour colourless
_exptl_crystal_density_diffrn 2.044
_exptl_crystal_description plate
_exptl_crystal_F_000 1488
_exptl_crystal_size_max 0.11
_exptl_crystal_size_mid 0.09
_exptl_crystal_size_min 0.09
_refine_diff_density_max 2.95
_refine_diff_density_min -4.06
_refine_ls_extinction_coef 25(4)
_refine_ls_extinction_method 'Larson (1970), Equation 22'
_refine_ls_goodness_of_fit_ref 1.1079
_refine_ls_hydrogen_treatment constr
_refine_ls_matrix_type full
_refine_ls_number_parameters 651
_refine_ls_number_reflns 8452
_refine_ls_number_restraints 144
_refine_ls_R_factor_all 0.0547
_refine_ls_R_factor_gt 0.0360
_refine_ls_shift/su_max 0.001843
_refine_ls_structure_factor_coef F
_refine_ls_weighting_details
;
Method, part 1, Chebychev polynomial, (Watkin, 1994, Prince,
1982)
[weight] = 1.0/[A~0~*T~0~(x)+A~1~*T~1~(x) ... +A~n-1~]*T~n-1~(x)]
where A~i~ are the Chebychev coefficients listed below and x= Fcalc/Fmax
Method = Robust Weighting (Prince, 1982)
W = [weight] * [1-(deltaF/6*sigmaF)^2^]^2^
A~i~ are:
0.371 0.154 0.134
Prince, E. (1982). Mathematical Techniques in Crystallography and
Materials Science. New York: Springer-Verlag.
Watkin, D. (1994). <i>Acta Cryst.</i> A<b>50</b>, 411--437.
;
_refine_ls_weighting_scheme calc
_refine_ls_wR_factor_all 0.0577
_refine_ls_wR_factor_gt 0.0406
_refine_ls_wR_factor_ref 0.0406
_reflns_number_gt 8452
_reflns_number_total 12197
_reflns_threshold_expression I>3\s(I)
_cod_data_source_file bt2371.cif
_cod_data_source_block I
_cod_database_code 2213703
_cod_database_fobs_code 2213703

loop_
_symmetry_equiv_pos_as_xyz
x,y,z
-x,-y,-z

loop_
_atom_site_type_symbol
_atom_site_label
_atom_site_fract_x
_atom_site_fract_y
_atom_site_fract_z
_atom_site_U_iso_or_equiv
_atom_site_adp_type
_atom_site_occupancy
Au Au1 0.53079(3) 0.538005(18) 0.269126(16) 0.0384 Uani 1.0000
Au Au2 0.85524(3) 0.612438(19) 0.263223(16) 0.0381 Uani 1.0000
Au Au3 0.60667(3) 0.46319(3) 0.110429(16) 0.0481 Uani 1.0000
Cl Cl2 0.9497(2) 0.48182(12) 0.24667(14) 0.0622 Uani 1.0000
Cl Cl3 0.67207(17) 0.59597(13) 0.07330(9) 0.0404 Uani 1.0000
P P1 0.47840(18) 0.67473(12) 0.26160(10) 0.0343 Uani 1.0000
P P2 0.80771(18) 0.75229(12) 0.28655(10) 0.0345 Uani 1.0000
P P3 0.54834(19) 0.40221(12) 0.29448(10) 0.0345 Uani 1.0000
P P4 0.5357(2) 0.32487(17) 0.12760(11) 0.0492 Uani 1.0000
P P5 0.6289(3) 0.05910(16) 0.26952(18) 0.0699 Uani 1.0000
C C1 0.3153(7) 0.6553(5) 0.1858(4) 0.0389 Uani 1.0000
C C2 0.3099(9) 0.6066(7) 0.1109(5) 0.0567 Uani 1.0000
C C3 0.1877(10) 0.5902(8) 0.0515(5) 0.0658 Uani 1.0000
C C4 0.0678(9) 0.6204(8) 0.0683(6) 0.0633 Uani 1.0000
C C5 0.0711(11) 0.6654(10) 0.1405(7) 0.0874 Uani 1.0000
C C6 0.1937(10) 0.6830(8) 0.2002(6) 0.0708 Uani 1.0000
C C7 0.4504(8) 0.7439(5) 0.3493(4) 0.0423 Uani 1.0000
C C8 0.4398(14) 0.7087(8) 0.4077(6) 0.0763 Uani 1.0000
C C9 0.4172(17) 0.7641(11) 0.4753(7) 0.0966 Uani 1.0000
C C10 0.4015(14) 0.8493(9) 0.4824(6) 0.0813 Uani 1.0000
C C11 0.4133(10) 0.8847(7) 0.4253(5) 0.0635 Uani 1.0000
C C12 0.4375(9) 0.8335(6) 0.3588(4) 0.0482 Uani 1.0000
C C13 0.6236(7) 0.7503(5) 0.2395(4) 0.0362 Uani 1.0000
C C14 0.8397(8) 0.8099(5) 0.3875(4) 0.0394 Uani 1.0000
C C15 0.8084(8) 0.8944(5) 0.4164(5) 0.0474 Uani 1.0000
C C16 0.8355(9) 0.9362(6) 0.4939(5) 0.0586 Uani 1.0000
C C17 0.8992(15) 0.8984(8) 0.5447(6) 0.0783 Uani 1.0000
C C18 0.930(2) 0.8157(10) 0.5176(7) 0.1188 Uani 1.0000
C C19 0.9010(18) 0.7708(8) 0.4398(6) 0.0928 Uani 1.0000
C C20 0.9235(8) 0.8334(5) 0.2544(4) 0.0394 Uani 1.0000
C C21 0.8744(10) 0.8529(9) 0.1886(7) 0.0788 Uani 1.0000
C C22 0.9696(13) 0.9104(10) 0.1641(8) 0.0935 Uani 1.0000
C C23 1.1131(11) 0.9483(7) 0.2048(7) 0.0700 Uani 1.0000
C C24 1.1642(9) 0.9310(6) 0.2719(6) 0.0569 Uani 1.0000
C C25 1.0690(9) 0.8736(6) 0.2964(5) 0.0493 Uani 1.0000
C C26 0.6729(8) 0.4262(5) 0.3875(4) 0.0445 Uani 1.0000
C C27 0.6617(13) 0.4984(8) 0.4482(5) 0.0743 Uani 1.0000
C C28 0.7438(16) 0.5169(12) 0.5207(6) 0.1015 Uani 1.0000
C C29 0.8367(15) 0.4635(12) 0.5355(6) 0.0980 Uani 1.0000
C C30 0.8541(14) 0.3944(10) 0.4760(7) 0.0902 Uani 1.0000
C C31 0.7710(11) 0.3747(7) 0.4016(5) 0.0657 Uani 1.0000
C C32 0.3757(8) 0.3331(5) 0.2981(4) 0.0377 Uani 1.0000
C C33 0.3741(9) 0.2537(5) 0.3186(5) 0.0482 Uani 1.0000
C C34 0.2439(11) 0.1979(6) 0.3189(6) 0.0586 Uani 1.0000
C C35 0.1145(10) 0.2204(6) 0.3007(6) 0.0607 Uani 1.0000
C C36 0.1152(10) 0.3006(7) 0.2817(6) 0.0645 Uani 1.0000
C C37 0.2461(9) 0.3584(6) 0.2815(5) 0.0533 Uani 1.0000
C C38 0.6086(8) 0.3223(5) 0.2235(4) 0.0405 Uani 1.0000
C C45 0.5879(11) 0.2338(7) 0.0645(5) 0.0639 Uani 1.0000
C C46 0.6316(12) 0.1662(8) 0.0864(6) 0.0724 Uani 1.0000
C C47 0.6587(16) 0.0918(8) 0.0301(9) 0.0979 Uani 1.0000
C C48 0.6431(18) 0.0947(9) -0.0425(8) 0.0984 Uani 1.0000
C C49 0.606(2) 0.1659(13) -0.0636(8) 0.1303 Uani 1.0000
C C50 0.5781(17) 0.2351(10) -0.0100(6) 0.0999 Uani 1.0000
C C39 0.344(4) 0.255(4) 0.102(3) 0.0886 Uani 0.35(3)
C C40 0.299(3) 0.165(3) 0.107(2) 0.0911 Uani 0.35(3)
C C41 0.149(2) 0.117(3) 0.085(2) 0.0986 Uani 0.35(3)
C C42 0.045(3) 0.162(3) 0.061(3) 0.1050 Uani 0.35(3)
C C43 0.090(3) 0.252(3) 0.057(3) 0.1094 Uani 0.35(3)
C C44 0.240(3) 0.298(4) 0.076(3) 0.1023 Uani 0.35(3)
C C89 0.3386(16) 0.2954(10) 0.1095(10) 0.0497 Uani 0.65(3)
C C90 0.2670(16) 0.2046(11) 0.1045(10) 0.0634 Uani 0.65(3)
C C91 0.1153(16) 0.1797(14) 0.0948(11) 0.0816 Uani 0.65(3)
C C92 0.0366(17) 0.2456(14) 0.0896(11) 0.0852 Uani 0.65(3)
C C93 0.1088(13) 0.3366(14) 0.0955(9) 0.0733 Uani 0.65(3)
C C94 0.2601(13) 0.3617(13) 0.1047(8) 0.0579 Uani 0.65(3)
F F1 0.5384(9) -0.0466(4) 0.2460(5) 0.1087 Uani 1.0000
F F2 0.7181(10) 0.1628(4) 0.2882(7) 0.1579 Uani 1.0000
F F3 0.6891(10) 0.0284(6) 0.1969(5) 0.1189 Uani 1.0000
F F4 0.5492(12) 0.0834(7) 0.3351(4) 0.1344 Uani 1.0000
F F5 0.4984(6) 0.0786(4) 0.2162(3) 0.0704 Uani 1.0000
F F6 0.7605(10) 0.0398(6) 0.3212(6) 0.1499 Uani 1.0000
H H21 0.3915 0.5840 0.1005 0.0717 Uiso 1.0000
H H31 0.1854 0.5587 -0.0004 0.0781 Uiso 1.0000
H H41 -0.0182 0.6086 0.0276 0.0734 Uiso 1.0000
H H51 -0.0123 0.6858 0.1510 0.0966 Uiso 1.0000
H H61 0.1944 0.7148 0.2517 0.0782 Uiso 1.0000
H H81 0.4473 0.6464 0.4026 0.1033 Uiso 1.0000
H H91 0.4133 0.7400 0.5168 0.1262 Uiso 1.0000
H H101 0.3823 0.8854 0.5277 0.0960 Uiso 1.0000
H H111 0.4046 0.9468 0.4311 0.0695 Uiso 1.0000
H H121 0.4454 0.8602 0.3191 0.0552 Uiso 1.0000
H H131 0.6143 0.8130 0.2550 0.0470 Uiso 1.0000
H H132 0.6105 0.7285 0.1852 0.0470 Uiso 1.0000
H H151 0.7677 0.9235 0.3816 0.0551 Uiso 1.0000
H H161 0.8085 0.9933 0.5123 0.0658 Uiso 1.0000
H H171 0.9218 0.9300 0.5990 0.0930 Uiso 1.0000
H H181 0.9746 0.7874 0.5524 0.1198 Uiso 1.0000
H H191 0.9218 0.7120 0.4214 0.1026 Uiso 1.0000
H H211 0.7735 0.8264 0.1595 0.1034 Uiso 1.0000
H H221 0.9342 0.9237 0.1182 0.1285 Uiso 1.0000
H H231 1.1790 0.9870 0.1869 0.0929 Uiso 1.0000
H H241 1.2648 0.9585 0.3012 0.0704 Uiso 1.0000
H H251 1.1041 0.8615 0.3429 0.0615 Uiso 1.0000
H H271 0.5956 0.5350 0.4385 0.0862 Uiso 1.0000
H H281 0.7372 0.5673 0.5617 0.1114 Uiso 1.0000
H H291 0.8896 0.4742 0.5872 0.1084 Uiso 1.0000
H H301 0.9237 0.3601 0.4862 0.1109 Uiso 1.0000
H H311 0.7811 0.3259 0.3604 0.0810 Uiso 1.0000
H H331 0.4640 0.2374 0.3325 0.0622 Uiso 1.0000
H H341 0.2438 0.1422 0.3322 0.0754 Uiso 1.0000
H H351 0.0245 0.1809 0.3010 0.0743 Uiso 1.0000
H H361 0.0249 0.3167 0.2685 0.0813 Uiso 1.0000
H H371 0.2466 0.4152 0.2700 0.0702 Uiso 1.0000
H H381 0.7138 0.3406 0.2363 0.0511 Uiso 1.0000
H H382 0.5750 0.2598 0.2243 0.0511 Uiso 1.0000
H H401 0.3690 0.1357 0.1249 0.1098 Uiso 0.3500
H H411 0.1188 0.0558 0.0867 0.1190 Uiso 0.3500
H H421 -0.0570 0.1309 0.0480 0.1274 Uiso 0.3500
H H431 0.0196 0.2815 0.0402 0.1340 Uiso 0.3500
H H441 0.2707 0.3555 0.0685 0.1281 Uiso 0.3500
H H901 0.3210 0.1603 0.1076 0.0703 Uiso 0.6500
H H911 0.0659 0.1184 0.0918 0.0888 Uiso 0.6500
H H921 -0.0671 0.2282 0.0816 0.0984 Uiso 0.6500
H H931 0.0546 0.3811 0.0930 0.0949 Uiso 0.6500
H H941 0.3090 0.4226 0.1073 0.0807 Uiso 0.6500
H H461 0.6447 0.1671 0.1384 0.0874 Uiso 1.0000
H H471 0.6869 0.0411 0.0435 0.1149 Uiso 1.0000
H H481 0.6592 0.0444 -0.0801 0.1092 Uiso 1.0000
H H491 0.5998 0.1677 -0.1146 0.1489 Uiso 1.0000
H H501 0.5512 0.2859 -0.0238 0.1136 Uiso 1.0000

loop_
_atom_site_aniso_label
_atom_site_aniso_U_11
_atom_site_aniso_U_22
_atom_site_aniso_U_33
_atom_site_aniso_U_12
_atom_site_aniso_U_13
_atom_site_aniso_U_23
Au1 0.04197(14) 0.03611(14) 0.04576(15) 0.01282(11) 0.01474(11) 0.02356(12)
Au2 0.03584(14) 0.03875(15) 0.04292(15) 0.01733(11) 0.00944(11) 0.01406(11)
Au3 0.04596(16) 0.0768(2) 0.03611(15) 0.02721(14) 0.01776(12) 0.02902(14)
Cl2 0.0510(10) 0.0267(8) 0.0873(15) 0.0177(7) -0.0229(10) 0.0101(9)
Cl3 0.0341(7) 0.0638(11) 0.0259(7) 0.0151(7) 0.0100(6) 0.0163(7)
P1 0.0354(8) 0.0359(9) 0.0400(9) 0.0127(7) 0.0165(7) 0.0189(7)
P2 0.0349(8) 0.0363(9) 0.0409(9) 0.0138(7) 0.0151(7) 0.0195(7)
P3 0.0400(9) 0.0353(9) 0.0338(8) 0.0126(7) 0.0107(7) 0.0178(7)
P4 0.0406(10) 0.0726(14) 0.0350(9) 0.0115(9) 0.0119(8) 0.0203(9)
P5 0.0814(16) 0.0422(12) 0.0975(19) 0.0271(11) 0.0226(14) 0.0346(12)
C1 0.034(3) 0.038(4) 0.048(4) 0.008(3) 0.014(3) 0.018(3)
C2 0.049(4) 0.085(6) 0.045(4) 0.036(4) 0.017(4) 0.021(4)
C3 0.054(5) 0.102(8) 0.039(4) 0.024(5) 0.012(4) 0.019(5)
C4 0.036(4) 0.086(7) 0.061(5) 0.016(4) -0.001(4) 0.025(5)
C5 0.047(5) 0.115(9) 0.080(7) 0.032(6) 0.012(5) -0.004(7)
C6 0.042(4) 0.089(7) 0.065(6) 0.022(5) 0.011(4) -0.001(5)
C7 0.042(4) 0.043(4) 0.045(4) 0.009(3) 0.020(3) 0.015(3)
C8 0.113(9) 0.079(7) 0.066(6) 0.038(6) 0.056(6) 0.039(5)
C9 0.137(11) 0.115(10) 0.063(7) 0.035(9) 0.063(7) 0.043(7)
C10 0.096(8) 0.090(8) 0.054(6) 0.025(7) 0.035(6) 0.008(6)
C11 0.055(5) 0.068(6) 0.050(5) 0.013(4) 0.015(4) -0.004(4)
C12 0.051(4) 0.047(4) 0.039(4) 0.011(3) 0.012(3) 0.005(3)
C13 0.039(3) 0.035(3) 0.043(4) 0.014(3) 0.017(3) 0.020(3)
C14 0.044(4) 0.039(4) 0.045(4) 0.016(3) 0.021(3) 0.020(3)
C15 0.044(4) 0.037(4) 0.055(5) 0.008(3) 0.010(3) 0.010(3)
C16 0.051(5) 0.045(4) 0.065(6) 0.006(4) 0.020(4) -0.003(4)
C17 0.122(9) 0.068(6) 0.047(5) 0.021(6) 0.041(6) 0.014(5)
C18 0.25(2) 0.095(9) 0.051(6) 0.098(11) 0.052(9) 0.034(6)
C19 0.180(13) 0.080(7) 0.043(5) 0.079(8) 0.032(7) 0.027(5)
C20 0.038(3) 0.039(4) 0.048(4) 0.014(3) 0.018(3) 0.018(3)
C21 0.049(5) 0.119(9) 0.088(7) 0.011(5) 0.017(5) 0.076(7)
C22 0.066(6) 0.141(11) 0.113(9) 0.023(7) 0.039(6) 0.095(9)
C23 0.059(5) 0.074(6) 0.099(8) 0.012(5) 0.046(5) 0.050(6)
C24 0.050(4) 0.045(4) 0.081(6) 0.011(4) 0.031(4) 0.020(4)
C25 0.048(4) 0.048(4) 0.058(5) 0.017(3) 0.021(4) 0.019(4)
C26 0.049(4) 0.048(4) 0.036(4) 0.006(3) 0.009(3) 0.022(3)
C27 0.089(7) 0.088(7) 0.039(5) 0.026(6) 0.009(5) 0.015(5)
C28 0.096(9) 0.143(12) 0.040(5) 0.009(9) 0.008(6) 0.016(7)
C29 0.088(8) 0.144(12) 0.040(5) -0.008(8) -0.006(5) 0.041(7)
C30 0.084(8) 0.123(10) 0.070(7) 0.034(7) -0.003(6) 0.053(7)
C31 0.067(6) 0.080(6) 0.056(5) 0.023(5) 0.005(4) 0.036(5)
C32 0.047(4) 0.030(3) 0.040(4) 0.009(3) 0.016(3) 0.016(3)
C33 0.058(5) 0.036(4) 0.061(5) 0.018(3) 0.024(4) 0.024(3)
C34 0.080(6) 0.037(4) 0.072(6) 0.016(4) 0.032(5) 0.028(4)
C35 0.060(5) 0.056(5) 0.070(6) 0.005(4) 0.029(4) 0.026(4)
C36 0.048(5) 0.063(6) 0.092(7) 0.019(4) 0.025(5) 0.034(5)
C37 0.047(4) 0.053(5) 0.075(6) 0.020(4) 0.025(4) 0.034(4)
C38 0.042(4) 0.045(4) 0.040(4) 0.015(3) 0.014(3) 0.019(3)
C45 0.070(6) 0.051(5) 0.055(5) -0.007(4) 0.028(4) 0.002(4)
C46 0.082(7) 0.069(6) 0.067(6) 0.006(5) 0.047(5) 0.015(5)
C47 0.121(10) 0.050(6) 0.116(10) -0.002(6) 0.071(9) 0.007(6)
C48 0.141(12) 0.061(7) 0.073(8) 0.003(7) 0.054(8) -0.012(6)
C49 0.204(19) 0.107(12) 0.061(8) 0.023(12) 0.049(10) 0.002(8)
C50 0.139(12) 0.105(10) 0.040(5) 0.023(8) 0.029(6) 0.004(6)
C39 0.048(13) 0.15(3) 0.086(16) 0.002(14) 0.012(11) 0.094(19)
C40 0.045(12) 0.15(3) 0.094(16) -0.002(13) 0.012(11) 0.085(18)
C41 0.047(11) 0.16(3) 0.103(17) -0.001(13) 0.017(12) 0.082(19)
C42 0.052(12) 0.17(3) 0.109(18) 0.001(13) 0.011(12) 0.091(19)
C43 0.058(12) 0.17(3) 0.114(19) 0.004(14) 0.005(13) 0.10(2)
C44 0.058(12) 0.16(3) 0.106(18) 0.010(14) 0.010(13) 0.10(2)
C89 0.039(6) 0.082(8) 0.037(6) 0.016(6) 0.009(5) 0.034(7)
C90 0.050(7) 0.076(9) 0.048(7) -0.002(7) 0.004(6) 0.016(7)
C91 0.055(8) 0.099(11) 0.067(9) -0.011(7) 0.012(7) 0.016(8)
C92 0.050(8) 0.132(13) 0.063(8) 0.006(7) 0.013(7) 0.031(9)
C93 0.049(6) 0.132(13) 0.055(8) 0.035(7) 0.013(6) 0.051(8)
C94 0.041(6) 0.123(11) 0.039(6) 0.044(7) 0.019(5) 0.049(7)
F1 0.137(6) 0.053(3) 0.144(6) 0.016(4) 0.046(5) 0.047(4)
F2 0.123(6) 0.054(4) 0.228(10) -0.007(4) -0.063(6) 0.043(5)
F3 0.121(6) 0.136(6) 0.161(7) 0.074(5) 0.087(5) 0.081(6)
F4 0.206(9) 0.155(7) 0.073(4) 0.103(7) 0.045(5) 0.041(5)
F5 0.076(3) 0.065(3) 0.079(4) 0.023(3) 0.025(3) 0.032(3)
F6 0.141(7) 0.109(6) 0.187(8) 0.051(5) -0.030(6) 0.071(6)

loop_
_atom_type_symbol
_atom_type_scat_dispersion_real
_atom_type_scat_dispersion_imag
_atom_type_scat_source
C 0.0033 0.0016 'International Tables Vol C 4.2.6.8 and 6.1.1.4'
H 0.0000 0.0000 'International Tables Vol C 4.2.6.8 and 6.1.1.4'
Au -2.0133 8.8022 'International Tables Vol C 4.2.6.8 and 6.1.1.4'
Cl 0.1484 0.1585 'International Tables Vol C 4.2.6.8 and 6.1.1.4'
F 0.0171 0.0103 'International Tables Vol C 4.2.6.8 and 6.1.1.4'
P 0.1023 0.0942 'International Tables Vol C 4.2.6.8 and 6.1.1.4'

loop_
_geom_angle_atom_site_label_1
_geom_angle_atom_site_label_2
_geom_angle_atom_site_label_3
_geom_angle
_geom_angle_publ_flag
Au2 Au1 Au3 62.191(9) no
Au2 Au1 P1 91.42(4) no
Au3 Au1 P1 101.01(4) no
Au2 Au1 P3 99.15(4) no
Au3 Au1 P3 90.65(4) no
P1 Au1 P3 167.01(6) no
Au1 Au2 Au3 59.499(9) no
Au1 Au2 Cl2 104.90(6) no
Au3 Au2 Cl2 79.66(5) no
Au1 Au2 P2 84.86(4) no
Au3 Au2 P2 108.81(5) no
Cl2 Au2 P2 169.64(7) no
Au1 Au3 Au2 58.311(9) no
Au1 Au3 Cl3 105.39(4) no
Au2 Au3 Cl3 77.12(4) no
Au1 Au3 P4 82.19(5) no
Au2 Au3 P4 110.30(5) no
Cl3 Au3 P4 171.67(7) no
Au1 P1 C1 113.1(2) no
Au1 P1 C7 112.9(2) no
C1 P1 C7 106.5(3) no
Au1 P1 C13 112.6(2) no
C1 P1 C13 104.1(3) no
C7 P1 C13 106.9(3) no
Au2 P2 C13 115.4(2) no
Au2 P2 C14 111.4(2) no
C13 P2 C14 107.5(3) no
Au2 P2 C20 113.2(2) no
C13 P2 C20 103.1(3) no
C14 P2 C20 105.5(3) no
Au1 P3 C26 111.9(3) no
Au1 P3 C32 113.3(2) no
C26 P3 C32 104.4(3) no
Au1 P3 C38 113.9(2) no
C26 P3 C38 107.6(4) no
C32 P3 C38 105.1(3) no
Au3 P4 C38 115.6(3) no
Au3 P4 C45 112.1(3) no
C38 P4 C45 105.3(4) no
Au3 P4 C39 124.8(11) no
C38 P4 C39 102.2(12) no
C45 P4 C39 93.3(18) no
Au3 P4 C89 107.3(5) no
C38 P4 C89 106.4(6) no
C45 P4 C89 110.0(6) no
F1 P5 F2 176.9(6) no
F1 P5 F3 87.3(5) no
F2 P5 F3 90.0(7) no
F1 P5 F4 88.3(5) no
F2 P5 F4 94.3(7) no
F3 P5 F4 173.0(6) no
F1 P5 F5 90.2(4) no
F2 P5 F5 88.3(4) no
F3 P5 F5 87.7(4) no
F4 P5 F5 86.9(4) no
F1 P5 F6 90.2(5) no
F2 P5 F6 91.3(5) no
F3 P5 F6 91.1(6) no
F4 P5 F6 94.3(6) no
F5 P5 F6 178.8(6) no
P1 C1 C2 118.7(5) no
P1 C1 C6 122.4(6) no
C2 C1 C6 118.8(7) no
C1 C2 C3 120.6(7) no
C1 C2 H21 119.7 no
C3 C2 H21 119.7 no
C2 C3 C4 118.7(8) no
C2 C3 H31 120.6 no
C4 C3 H31 120.7 no
C3 C4 C5 120.9(8) no
C3 C4 H41 119.5 no
C5 C4 H41 119.6 no
C4 C5 C6 120.6(9) no
C4 C5 H51 119.7 no
C6 C5 H51 119.6 no
C5 C6 C1 120.2(9) no
C5 C6 H61 119.9 no
C1 C6 H61 119.8 no
P1 C7 C8 121.1(7) no
P1 C7 C12 120.8(6) no
C8 C7 C12 118.0(8) no
C7 C8 C9 119.9(10) no
C7 C8 H81 120.0 no
C9 C8 H81 120.1 no
C8 C9 C10 120.9(10) no
C8 C9 H91 119.6 no
C10 C9 H91 119.5 no
C9 C10 C11 119.4(9) no
C9 C10 H101 120.3 no
C11 C10 H101 120.3 no
C10 C11 C12 121.6(10) no
C10 C11 H111 119.2 no
C12 C11 H111 119.2 no
C11 C12 C7 120.2(8) no
C11 C12 H121 120.0 no
C7 C12 H121 119.9 no
P1 C13 P2 114.0(3) no
P1 C13 H131 108.4 no
P2 C13 H131 108.3 no
P1 C13 H132 108.4 no
P2 C13 H132 108.3 no
H131 C13 H132 109.5 no
P2 C14 C15 122.5(6) no
P2 C14 C19 119.9(6) no
C15 C14 C19 117.6(7) no
C14 C15 C16 120.5(8) no
C14 C15 H151 119.3 no
C16 C15 H151 120.2 no
C15 C16 C17 121.3(8) no
C15 C16 H161 118.8 no
C17 C16 H161 119.8 no
C16 C17 C18 119.0(9) no
C16 C17 H171 120.4 no
C18 C17 H171 120.6 no
C17 C18 C19 121.0(11) no
C17 C18 H181 120.4 no
C19 C18 H181 118.5 no
C14 C19 C18 120.5(9) no
C14 C19 H191 119.2 no
C18 C19 H191 120.3 no
P2 C20 C21 122.8(6) no
P2 C20 C25 118.3(6) no
C21 C20 C25 118.9(7) no
C20 C21 C22 120.4(9) no
C20 C21 H211 119.8 no
C22 C21 H211 119.8 no
C21 C22 C23 120.4(10) no
C21 C22 H221 119.8 no
C23 C22 H221 119.8 no
C22 C23 C24 120.1(8) no
C22 C23 H231 120.0 no
C24 C23 H231 119.9 no
C23 C24 C25 119.4(8) no
C23 C24 H241 120.3 no
C25 C24 H241 120.3 no
C20 C25 C24 120.7(8) no
C20 C25 H251 119.7 no
C24 C25 H251 119.6 no
P3 C26 C27 116.6(7) no
P3 C26 C31 123.8(7) no
C27 C26 C31 119.5(8) no
C26 C27 C28 120.5(11) no
C26 C27 H271 119.8 no
C28 C27 H271 119.7 no
C27 C28 C29 120.2(13) no
C27 C28 H281 120.0 no
C29 C28 H281 119.8 no
C28 C29 C30 120.2(10) no
C28 C29 H291 119.8 no
C30 C29 H291 120.0 no
C29 C30 C31 120.1(11) no
C29 C30 H301 119.9 no
C31 C30 H301 119.9 no
C30 C31 C26 119.3(10) no
C30 C31 H311 120.4 no
C26 C31 H311 120.3 no
P3 C32 C33 118.9(6) no
P3 C32 C37 121.7(5) no
C33 C32 C37 119.4(7) no
C32 C33 C34 120.2(7) no
C32 C33 H331 119.9 no
C34 C33 H331 119.9 no
C33 C34 C35 121.1(7) no
C33 C34 H341 119.5 no
C35 C34 H341 119.4 no
C34 C35 C36 119.2(8) no
C34 C35 H351 120.4 no
C36 C35 H351 120.4 no
C35 C36 C37 120.6(8) no
C35 C36 H361 119.8 no
C37 C36 H361 119.7 no
C36 C37 C32 119.4(7) no
C36 C37 H371 120.3 no
C32 C37 H371 120.3 no
P3 C38 P4 111.3(4) no
P3 C38 H381 109.0 no
P4 C38 H381 109.0 no
P3 C38 H382 109.0 no
P4 C38 H382 109.0 no
H381 C38 H382 109.5 no
P4 C45 C46 122.4(7) no
P4 C45 C50 117.2(10) no
C46 C45 C50 120.4(10) no
C45 C46 C47 118.4(11) no
C45 C46 H461 120.8 no
C47 C46 H461 120.8 no
C46 C47 C48 118.8(13) no
C46 C47 H471 120.6 no
C48 C47 H471 120.6 no
C47 C48 C49 122.7(11) no
C47 C48 H481 118.6 no
C49 C48 H481 118.7 no
C48 C49 C50 117.8(13) no
C48 C49 H491 121.1 no
C50 C49 H491 121.1 no
C45 C50 C49 121.8(15) no
C45 C50 H501 119.1 no
C49 C50 H501 119.1 no
P4 C39 C40 125(2) no
P4 C39 C44 114(2) no
C40 C39 C44 120(3) no
C39 C40 C41 120(3) no
C39 C40 H401 120.0 no
C41 C40 H401 119.6 no
C40 C41 C42 119(3) no
C40 C41 H411 120.3 no
C42 C41 H411 120.5 no
C41 C42 C43 121(3) no
C41 C42 H421 119.7 no
C43 C42 H421 119.8 no
C42 C43 C44 120(3) no
C42 C43 H431 120.0 no
C44 C43 H431 119.7 no
C43 C44 C39 119(3) no
C43 C44 H441 120.4 no
C39 C44 H441 120.2 no
P4 C89 C90 117.3(9) no
P4 C89 C94 121.7(10) no
C90 C89 C94 120.9(13) no
C89 C90 C91 119.7(14) no
C89 C90 H901 120.2 no
C91 C90 H901 120.2 no
C90 C91 C92 119.6(15) no
C90 C91 H911 120.2 no
C92 C91 H911 120.2 no
C91 C92 C93 120.6(15) no
C91 C92 H921 119.7 no
C93 C92 H921 119.7 no
C92 C93 C94 120.0(14) no
C92 C93 H931 119.9 no
C94 C93 H931 120.1 no
C89 C94 C93 119.2(14) no
C89 C94 H941 120.5 no
C93 C94 H941 120.3 no

loop_
_geom_bond_atom_site_label_1
_geom_bond_atom_site_label_2
_geom_bond_distance
_geom_bond_publ_flag
Au1 Au2 3.1525(4) no
Au1 Au3 3.1922(4) no
Au1 P1 2.3047(16) no
Au1 P3 2.3083(16) no
Au2 Au3 3.2770(4) no
Au2 Cl2 2.3496(17) no
Au2 P2 2.2441(17) no
Au3 Cl3 2.3560(18) no
Au3 P4 2.241(2) no
P1 C1 1.815(7) no
P1 C7 1.812(7) no
P1 C13 1.831(7) no
P2 C13 1.814(7) no
P2 C14 1.802(7) no
P2 C20 1.823(7) no
P3 C26 1.814(7) no
P3 C32 1.817(7) no
P3 C38 1.832(7) no
P4 C38 1.822(7) no
P4 C45 1.806(10) no
P4 C39 1.84(4) no
P4 C89 1.806(15) no
P5 F1 1.579(6) no
P5 F2 1.563(6) no
P5 F3 1.588(7) no
P5 F4 1.586(7) no
P5 F5 1.584(5) no
P5 F6 1.574(6) no
C1 C2 1.393(11) no
C1 C6 1.382(11) no
C2 C3 1.383(12) no
C2 H21 0.959 no
C3 C4 1.395(13) no
C3 H31 0.960 no
C4 C5 1.342(15) no
C4 H41 0.960 no
C5 C6 1.383(14) no
C5 H51 0.960 no
C6 H61 0.960 no
C7 C8 1.372(12) no
C7 C12 1.380(11) no
C8 C9 1.414(15) no
C8 H81 0.960 no
C9 C10 1.329(18) no
C9 H91 0.961 no
C10 C11 1.350(16) no
C10 H101 0.960 no
C11 C12 1.381(11) no
C11 H111 0.959 no
C12 H121 0.960 no
C13 H131 0.960 no
C13 H132 0.960 no
C14 C15 1.389(10) no
C14 C19 1.390(12) no
C15 C16 1.374(12) no
C15 H151 0.959 no
C16 C17 1.363(15) no
C16 H161 0.964 no
C17 C18 1.356(16) no
C17 H171 0.965 no
C18 C19 1.383(14) no
C18 H181 0.964 no
C19 H191 0.957 no
C20 C21 1.373(12) no
C20 C25 1.387(11) no
C21 C22 1.386(13) no
C21 H211 0.960 no
C22 C23 1.363(16) no
C22 H221 0.959 no
C23 C24 1.382(14) no
C23 H231 0.961 no
C24 C25 1.385(11) no
C24 H241 0.960 no
C25 H251 0.960 no
C26 C27 1.403(13) no
C26 C31 1.387(12) no
C27 C28 1.357(15) no
C27 H271 0.959 no
C28 C29 1.38(2) no
C28 H281 0.960 no
C29 C30 1.39(2) no
C29 H291 0.960 no
C30 C31 1.387(14) no
C30 H301 0.960 no
C31 H311 0.960 no
C32 C33 1.382(9) no
C32 C37 1.390(10) no
C33 C34 1.378(12) no
C33 H331 0.960 no
C34 C35 1.369(13) no
C34 H341 0.960 no
C35 C36 1.381(13) no
C35 H351 0.960 no
C36 C37 1.396(12) no
C36 H361 0.960 no
C37 H371 0.960 no
C38 H381 0.960 no
C38 H382 0.960 no
C45 C46 1.338(16) no
C45 C50 1.398(15) no
C46 C47 1.443(15) no
C46 H461 0.960 no
C47 C48 1.36(2) no
C47 H471 0.960 no
C48 C49 1.36(2) no
C48 H481 0.960 no
C49 C50 1.37(2) no
C49 H491 0.961 no
C50 H501 0.960 no
C39 C40 1.403(10) no
C39 C44 1.402(10) no
C40 C41 1.401(10) no
C40 H401 0.944 no
C41 C42 1.401(10) no
C41 H411 0.946 no
C42 C43 1.401(10) no
C42 H421 0.958 no
C43 C44 1.403(10) no
C43 H431 0.946 no
C44 H441 0.937 no
C89 C90 1.401(9) no
C89 C94 1.404(9) no
C90 C91 1.400(9) no
C90 H901 0.949 no
C91 C92 1.402(10) no
C91 H911 0.951 no
C92 C93 1.400(9) no
C92 H921 0.953 no
C93 C94 1.399(9) no
C93 H931 0.951 no
C94 H941 0.948 no
